data_2017589
loop_
_publ_author_name
'Yu, Li-Li'
'Cheng, Mei-Ling'
'Liu, Qi'
'Zhang, Zhi-Hui'
'Chen, Qun'

_publ_section_title
;
 Three-dimensional supramolecular architecture in imidazolium hydrogen
 2,3,5,6-tetrafluoroterephthalate
;
_journal_coeditor_code SQ3234
_journal_issue 4
_journal_name_full 'Acta Crystallographica Section C'
_journal_page_first o179
_journal_page_last o181
_journal_paper_doi 10.1107/S0108270110004221
_journal_volume 66
_journal_year 2010
_chemical_formula_iupac 'C3 H5 N2 + , C8 F4 H1 O4 -'
_chemical_formula_moiety 'C3 H5 N2 + , C8 F4 H1 O4 -'
_chemical_formula_sum 'C11 H6 F4 N2 O4'
_chemical_formula_weight 306.18
_chemical_name_systematic
;
Imidazolium hydrogen 2,3,5,6-tetrafluoroterephthalate
;
_space_group_IT_number 33
_symmetry_cell_setting orthorhombic
_symmetry_space_group_name_Hall 'P 2c -2n'
_symmetry_space_group_name_H-M 'P n a 21'
_atom_sites_solution_hydrogens geom
_atom_sites_solution_primary direct
_atom_sites_solution_secondary difmap
_audit_creation_method SHELXL97
_cell_angle_alpha 90.00
_cell_angle_beta 90.00
_cell_angle_gamma 90.00
_cell_formula_units_Z 4
_cell_length_a 9.716(3)
_cell_length_b 7.229(3)
_cell_length_c 17.406(6)
_cell_measurement_reflns_used 3571
_cell_measurement_temperature 296(2)
_cell_measurement_theta_max 27.56
_cell_measurement_theta_min 2.34
_cell_volume 1222.5(8)
_computing_cell_refinement 'SAINT (Bruker, 2000)'
_computing_data_collection 'SMART (Bruker, 2000)'
_computing_data_reduction 'SAINT (Bruker, 2000)'
_computing_molecular_graphics 'SHELXTL (Sheldrick, 2008)'
_computing_publication_material 'SHELXTL (Sheldrick, 2008)'
_computing_structure_refinement 'SHELXTL (Sheldrick, 2008)'
_computing_structure_solution 'SHELXTL (Sheldrick, 2008)'
_diffrn_ambient_temperature 296(2)
_diffrn_detector_area_resol_mean 0
_diffrn_measured_fraction_theta_full 0.999
_diffrn_measured_fraction_theta_max 0.999
_diffrn_measurement_device_type 'Bruker SMART APEX CCD'
_diffrn_measurement_method '\f and \w'
_diffrn_radiation_monochromator graphite
_diffrn_radiation_source 'fine-focus sealed tube'
_diffrn_radiation_type MoK\a
_diffrn_radiation_wavelength 0.71073
_diffrn_reflns_av_R_equivalents 0.0287
_diffrn_reflns_av_sigmaI/netI 0.0178
_diffrn_reflns_limit_h_max 12
_diffrn_reflns_limit_h_min -12
_diffrn_reflns_limit_k_max 9
_diffrn_reflns_limit_k_min -9
_diffrn_reflns_limit_l_max 22
_diffrn_reflns_limit_l_min -22
_diffrn_reflns_number 9957
_diffrn_reflns_theta_full 27.56
_diffrn_reflns_theta_max 27.56
_diffrn_reflns_theta_min 2.34
_diffrn_standards_decay_% 0
_diffrn_standards_interval_count 0
_diffrn_standards_interval_time 0
_diffrn_standards_number 0
_exptl_absorpt_coefficient_mu 0.165
_exptl_absorpt_correction_T_max 0.9677
_exptl_absorpt_correction_T_min 0.9521
_exptl_absorpt_correction_type multi-scan
_exptl_absorpt_process_details '(SADABS; Bruker, 2000)'
_exptl_crystal_colour colourless
_exptl_crystal_density_diffrn 1.664
_exptl_crystal_density_method 'not measured'
_exptl_crystal_description block
_exptl_crystal_F_000 616
_exptl_crystal_size_max 0.30
_exptl_crystal_size_mid 0.30
_exptl_crystal_size_min 0.20
_refine_diff_density_max 0.248
_refine_diff_density_min -0.155
_refine_ls_extinction_coef 0.018(2)
_refine_ls_extinction_expression 'Fc^*^ = kFc[1+0.001xFc^2^\l^3^/sin(2\q)]^-1/4^'
_refine_ls_extinction_method 'SHELXL97 (Sheldrick, 2008)'
_refine_ls_goodness_of_fit_ref 1.078
_refine_ls_hydrogen_treatment constr
_refine_ls_matrix_type full
_refine_ls_number_parameters 191
_refine_ls_number_reflns 1457
_refine_ls_number_restraints 1
_refine_ls_restrained_S_all 1.076
_refine_ls_R_factor_all 0.0296
_refine_ls_R_factor_gt 0.0265
_refine_ls_shift/su_max 0.000
_refine_ls_shift/su_mean 0.000
_refine_ls_structure_factor_coef Fsqd
_refine_ls_weighting_details 'calc w = 1/[\s^2^(Fo^2^)+(0.0451P)^2^+0.0992P] where P=(Fo^2^+2Fc^2^)/3'
_refine_ls_weighting_scheme calc
_refine_ls_wR_factor_gt 0.0711
_refine_ls_wR_factor_ref 0.0735
_reflns_number_gt 1330
_reflns_number_total 1457
_reflns_threshold_expression I>2\s(I)
_cod_data_source_file sq3234.cif
_cod_data_source_block I
_cod_original_cell_volume 1222.5(7)
_cod_database_code 2017589
_cod_database_fobs_code 2017589

loop_
_symmetry_equiv_pos_as_xyz
'x, y, z'
'-x, -y, z+1/2'
'x+1/2, -y+1/2, z'
'-x+1/2, y+1/2, z+1/2'

loop_
_atom_site_type_symbol
_atom_site_label
_atom_site_fract_x
_atom_site_fract_y
_atom_site_fract_z
_atom_site_U_iso_or_equiv
_atom_site_adp_type
_atom_site_calc_flag
_atom_site_refinement_flags
_atom_site_occupancy
_atom_site_disorder_assembly
_atom_site_disorder_group
F F1 0.42776(14) 0.5920(2) -0.07757(7) 0.0454(3) Uani d . 1 . .
F F2 0.69164(13) 0.6496(2) -0.04859(8) 0.0462(3) Uani d . 1 . .
F F3 0.36969(12) 0.3520(2) 0.17285(7) 0.0455(3) Uani d . 1 . .
F F4 0.63344(13) 0.4084(2) 0.20130(8) 0.0468(3) Uani d . 1 . .
O O1 0.20150(16) 0.3642(2) -0.02812(8) 0.0410(4) Uani d . 1 . .
O O2 0.15456(14) 0.5081(2) 0.08150(8) 0.0377(4) Uani d . 1 . .
O O3 0.90284(14) 0.4847(2) 0.04279(10) 0.0407(4) Uani d D 1 . .
H H3 0.9832 0.4958 0.0564 0.061 Uiso d RD 1 . .
O O4 0.85978(15) 0.6410(3) 0.15075(9) 0.0458(4) Uani d . 1 . .
C C1 0.38844(19) 0.4724(3) 0.04701(12) 0.0273(4) Uani d . 1 . .
C C2 0.4755(2) 0.5446(3) -0.00816(11) 0.0297(4) Uani d . 1 . .
C C3 0.6137(2) 0.5735(3) 0.00650(12) 0.0308(4) Uani d . 1 . .
C C4 0.6716(2) 0.5305(3) 0.07715(12) 0.0293(4) Uani d . 1 . .
C C5 0.5845(2) 0.4576(3) 0.13208(12) 0.0301(4) Uani d . 1 . .
C C6 0.4463(2) 0.4288(3) 0.11741(12) 0.0296(4) Uani d . 1 . .
C C7 0.23534(19) 0.4443(3) 0.03141(11) 0.0278(4) Uani d . 1 . .
C C8 0.8223(2) 0.5593(3) 0.09441(12) 0.0303(4) Uani d . 1 . .
N N1 0.1433(2) 0.5881(3) 0.24288(12) 0.0513(5) Uani d D 1 . .
H H1 0.1559 0.5844 0.1940 0.077 Uiso d RD 1 . .
N N2 0.1630(2) 0.6764(3) 0.35864(12) 0.0453(5) Uani d D 1 . .
H H2 0.1944 0.7350 0.3979 0.068 Uiso d RD 1 . .
C C9 0.2114(3) 0.6965(4) 0.28898(14) 0.0514(6) Uani d . 1 . .
H H9A 0.2828 0.7751 0.2748 0.062 Uiso calc R 1 . .
C C10 0.0465(3) 0.4950(4) 0.28392(15) 0.0527(6) Uani d . 1 . .
H H10A -0.0160 0.4090 0.2649 0.063 Uiso calc R 1 . .
C C11 0.0584(3) 0.5505(4) 0.35669(15) 0.0540(7) Uani d . 1 . .
H H11A 0.0056 0.5110 0.3981 0.065 Uiso calc R 1 . .

loop_
_atom_site_aniso_label
_atom_site_aniso_U_11
_atom_site_aniso_U_22
_atom_site_aniso_U_33
_atom_site_aniso_U_12
_atom_site_aniso_U_13
_atom_site_aniso_U_23
F1 0.0323(7) 0.0729(9) 0.0310(6) -0.0017(6) -0.0050(5) 0.0119(6)
F2 0.0278(6) 0.0714(9) 0.0395(7) -0.0075(6) 0.0069(5) 0.0144(7)
F3 0.0275(6) 0.0703(9) 0.0386(7) -0.0063(6) 0.0045(5) 0.0152(7)
F4 0.0293(7) 0.0746(9) 0.0365(7) -0.0025(6) -0.0063(5) 0.0153(7)
O1 0.0272(7) 0.0602(10) 0.0357(8) 0.0000(7) -0.0019(6) -0.0145(7)
O2 0.0185(6) 0.0610(9) 0.0336(7) 0.0001(6) 0.0015(6) -0.0128(7)
O3 0.0171(6) 0.0628(9) 0.0422(8) -0.0002(6) -0.0007(6) -0.0144(8)
O4 0.0295(8) 0.0667(11) 0.0412(9) -0.0031(7) -0.0027(7) -0.0147(8)
C1 0.0189(8) 0.0325(9) 0.0304(9) 0.0017(7) 0.0013(8) -0.0036(7)
C2 0.0240(10) 0.0388(10) 0.0262(9) 0.0028(8) -0.0023(8) 0.0004(7)
C3 0.0224(9) 0.0372(10) 0.0328(10) -0.0005(8) 0.0046(8) 0.0029(8)
C4 0.0194(8) 0.0345(9) 0.0341(10) 0.0006(7) 0.0001(8) -0.0024(8)
C5 0.0221(9) 0.0390(10) 0.0293(9) 0.0020(8) -0.0005(8) 0.0015(8)
C6 0.0209(9) 0.0378(10) 0.0301(9) -0.0005(8) 0.0045(7) 0.0026(8)
C7 0.0176(8) 0.0363(9) 0.0296(10) 0.0004(7) -0.0001(8) -0.0009(7)
C8 0.0203(9) 0.0376(9) 0.0330(10) -0.0018(7) -0.0006(8) 0.0003(8)
N1 0.0480(12) 0.0780(14) 0.0279(9) 0.0091(10) -0.0018(9) -0.0079(10)
N2 0.0495(11) 0.0558(11) 0.0304(8) 0.0031(9) -0.0080(8) -0.0100(8)
C9 0.0479(14) 0.0661(15) 0.0403(12) -0.0060(12) -0.0003(12) 0.0038(12)
C10 0.0513(15) 0.0611(14) 0.0458(13) -0.0049(13) -0.0130(13) -0.0068(12)
C11 0.0472(15) 0.0775(18) 0.0371(12) -0.0058(12) 0.0018(11) 0.0066(12)

loop_
_atom_type_symbol
_atom_type_description
_atom_type_scat_dispersion_real
_atom_type_scat_dispersion_imag
_atom_type_scat_source
C C 0.0033 0.0000 'International Tables Vol C Tables 4.2.6.8 and 6.1.1.4'
H H 0.0000 0.0000 'International Tables Vol C Tables 4.2.6.8 and 6.1.1.4'
N N 0.0061 0.0000 'International Tables Vol C Tables 4.2.6.8 and 6.1.1.4'
O O 0.0106 0.0000 'International Tables Vol C Tables 4.2.6.8 and 6.1.1.4'
F F 0.0171 0.0000 'International Tables Vol C Tables 4.2.6.8 and 6.1.1.4'

loop_
_geom_angle_atom_site_label_1
_geom_angle_atom_site_label_2
_geom_angle_atom_site_label_3
_geom_angle_site_symmetry_1
_geom_angle_site_symmetry_3
_geom_angle
_geom_angle_publ_flag
C8 O3 H3 . . 109.4 ?
C2 C1 C6 . . 116.88(16) ?
C2 C1 C7 . . 121.55(18) ?
C6 C1 C7 . . 121.57(18) ?
F1 C2 C1 . . 120.78(17) ?
F1 C2 C3 . . 117.67(17) ?
C1 C2 C3 . . 121.55(18) ?
F2 C3 C2 . . 118.62(18) ?
F2 C3 C4 . . 119.76(18) ?
C2 C3 C4 . . 121.59(18) ?
C5 C4 C3 . . 116.73(17) ?
C5 C4 C8 . . 120.63(19) ?
C3 C4 C8 . . 122.64(18) ?
F4 C5 C4 . . 120.31(17) ?
F4 C5 C6 . . 118.02(18) ?
C4 C5 C6 . . 121.65(19) ?
F3 C6 C5 . . 117.99(19) ?
F3 C6 C1 . . 120.39(18) ?
C5 C6 C1 . . 121.60(19) ?
O1 C7 O2 . . 126.00(18) ?
O1 C7 C1 . . 118.19(17) ?
O2 C7 C1 . . 115.81(18) ?
O4 C8 O3 . . 125.59(19) ?
O4 C8 C4 . . 121.64(19) ?
O3 C8 C4 . . 112.77(18) ?
C9 N1 C10 . . 109.0(2) ?
C9 N1 H1 . . 123.8 ?
C10 N1 H1 . . 127.1 ?
C9 N2 C11 . . 108.6(2) ?
C9 N2 H2 . . 123.6 ?
C11 N2 H2 . . 127.8 ?
N1 C9 N2 . . 108.7(3) ?
N1 C9 H9A . . 125.6 ?
N2 C9 H9A . . 125.6 ?
C11 C10 N1 . . 106.9(2) ?
C11 C10 H10A . . 126.6 ?
N1 C10 H10A . . 126.6 ?
C10 C11 N2 . . 106.8(2) ?
C10 C11 H11A . . 126.6 ?
N2 C11 H11A . . 126.6 ?

loop_
_geom_bond_atom_site_label_1
_geom_bond_atom_site_label_2
_geom_bond_site_symmetry_2
_geom_bond_distance
_geom_bond_publ_flag
F1 C2 . 1.339(2) ?
F2 C3 . 1.340(2) ?
F3 C6 . 1.339(2) ?
F4 C5 . 1.343(2) ?
O1 C7 . 1.232(2) ?
O2 C7 . 1.261(2) ?
O3 C8 . 1.308(3) ?
O3 H3 . 0.8199 ?
O4 C8 . 1.201(3) ?
C1 C2 . 1.382(3) ?
C1 C6 . 1.385(3) ?
C1 C7 . 1.526(3) ?
C2 C3 . 1.382(3) ?
C3 C4 . 1.388(3) ?
C4 C5 . 1.382(3) ?
C4 C8 . 1.509(3) ?
C5 C6 . 1.382(3) ?
N1 C9 . 1.302(3) ?
N1 C10 . 1.359(4) ?
N1 H1 . 0.8600 ?
N2 C9 . 1.309(3) ?
N2 C11 . 1.364(4) ?
N2 H2 . 0.8600 ?
C9 H9A . 0.9300 ?
C10 C11 . 1.334(4) ?
C10 H10A . 0.9300 ?
C11 H11A . 0.9300 ?

loop_
_geom_hbond_atom_site_label_D
_geom_hbond_atom_site_label_H
_geom_hbond_atom_site_label_A
_geom_hbond_site_symmetry_A
_geom_hbond_distance_DH
_geom_hbond_distance_HA
_geom_hbond_distance_DA
_geom_hbond_angle_DHA
N1 H1 O2 . 0.86 2.03 2.870(3) 163.7
N2 H2 O1 4 0.86 1.89 2.732(3) 167.8
O3 H3 O2 1_655 0.82 1.72 2.5425(19) 176.6
C9 H9A O4 3_465 0.93 2.36 3.041(3) 129.5
C11 H11A O1 2_565 0.93 2.55 3.283(3) 135.8

loop_
_geom_torsion_atom_site_label_1
_geom_torsion_atom_site_label_2
_geom_torsion_atom_site_label_3
_geom_torsion_atom_site_label_4
_geom_torsion_site_symmetry_1
_geom_torsion_site_symmetry_2
_geom_torsion_site_symmetry_3
_geom_torsion_site_symmetry_4
_geom_torsion
_geom_torsion_publ_flag
C6 C1 C2 F1 . . . . -179.39(17) ?
C7 C1 C2 F1 . . . . -0.2(3) ?
C6 C1 C2 C3 . . . . -0.6(3) ?
C7 C1 C2 C3 . . . . 178.64(18) ?
F1 C2 C3 F2 . . . . 1.0(3) ?
C1 C2 C3 F2 . . . . -177.83(17) ?
F1 C2 C3 C4 . . . . 179.23(18) ?
C1 C2 C3 C4 . . . . 0.4(3) ?
F2 C3 C4 C5 . . . . 178.10(19) ?
C2 C3 C4 C5 . . . . -0.1(3) ?
F2 C3 C4 C8 . . . . -2.3(3) ?
C2 C3 C4 C8 . . . . 179.48(19) ?
C3 C4 C5 F4 . . . . 178.45(18) ?
C8 C4 C5 F4 . . . . -1.1(3) ?
C3 C4 C5 C6 . . . . 0.0(3) ?
C8 C4 C5 C6 . . . . -179.55(19) ?
F4 C5 C6 F3 . . . . -0.6(3) ?
C4 C5 C6 F3 . . . . 177.86(18) ?
F4 C5 C6 C1 . . . . -178.71(17) ?
C4 C5 C6 C1 . . . . -0.3(3) ?
C2 C1 C6 F3 . . . . -177.56(18) ?
C7 C1 C6 F3 . . . . 3.2(3) ?
C2 C1 C6 C5 . . . . 0.5(3) ?
C7 C1 C6 C5 . . . . -178.70(19) ?
C2 C1 C7 O1 . . . . 49.2(3) ?
C6 C1 C7 O1 . . . . -131.6(2) ?
C2 C1 C7 O2 . . . . -130.3(2) ?
C6 C1 C7 O2 . . . . 48.9(3) ?
C5 C4 C8 O4 . . . . -51.2(3) ?
C3 C4 C8 O4 . . . . 129.2(2) ?
C5 C4 C8 O3 . . . . 127.9(2) ?
C3 C4 C8 O3 . . . . -51.6(3) ?
C10 N1 C9 N2 . . . . 0.3(3) ?
C11 N2 C9 N1 . . . . -0.5(3) ?
C9 N1 C10 C11 . . . . -0.1(3) ?
N1 C10 C11 N2 . . . . -0.2(3) ?
C9 N2 C11 C10 . . . . 0.4(3) ?

loop_
_cod_related_entry_id
_cod_related_entry_database
_cod_related_entry_code
1 ChemSpider 30654230
